data_2000965
loop_
_publ_author_name
'Steel, P. J.'
'Battiste, M. A.'
'Campbell, C. R.'

_publ_section_title
;
 Structures of three 1-[(diphenylphosphinoyl)methyl]cyclohexanols
;
_journal_issue 4
_journal_name_full 'Acta Crystallographica Section C'
_journal_page_first 690
_journal_page_last 693
_journal_paper_doi 10.1107/S0108270191010430
_journal_volume 48
_journal_year 1992
_chemical_formula_sum 'C20 H25 O4 P'
_chemical_formula_weight 360.4
_space_group_IT_number 2
_space_group_name_Hall '-P 1'
_space_group_name_H-M_alt 'P -1'
_symmetry_cell_setting triclinic
_symmetry_space_group_name_Hall '-P 1'
_symmetry_space_group_name_H-M 'P -1'
_cell_angle_alpha 75.09(5)
_cell_angle_beta 81.25(4)
_cell_angle_gamma 83.86(5)
_cell_formula_units_Z 2
_cell_length_a 5.836(3)
_cell_length_b 11.837(8)
_cell_length_c 13.242(7)
_cell_volume 871.5(9)
_diffrn_radiation_type Mo
_diffrn_radiation_wavelength 0.7107
_exptl_absorpt_coefficient_mu 0.17
_exptl_crystal_density_diffrn 1.37
_exptl_crystal_F_000 384
_cod_data_source_file ab0234.cif
_cod_data_source_block ab0234c
_cod_original_cell_volume 871.5
_cod_original_formula_sum 'C20 H25 O4 P1'
_cod_database_code 2000965

loop_
_space_group_symop_id
_space_group_symop_operation_xyz
1 x,y,z
2 -x,-y,-z

loop_
_atom_site_label
_atom_site_fract_x
_atom_site_fract_y
_atom_site_fract_z
_atom_site_U_iso_or_equiv
C(1) .2803(4) .7301(2) .1411(2) .0200(10)
O(1) .5208(3) .6964(2) .10940(10) .0240(10)
C(2) .1239(4) .6594(2) .1009(2) .0220(10)
O(2) .1795(3) .5382(2) .14130(10) .0280(10)
C(3) .1145(4) .6930(2) -.0187(2) .0240(10)
O(3) -.0789(3) .6362(2) -.0373(2) .0310(10)
C(31) .3242(4) .6467(3) -.0823(2) .0280(10)
C(4) .0685(5) .8257(2) -.0562(2) .0290(10)
C(5) .2451(5) .8918(2) -.0241(2) .0290(10)
C(6) .2320(4) .8615(2) .0957(2) .0250(10)
C(10) .2315(4) .6983(2) .2623(2) .0180(10)
P .40630(10) .76660(10) .32780(10) .0180(10)
O(10) .6540(3) .7708(2) .27720(10) .0240(10)
C(11) .3752(4) .6841(2) .4635(2) .0190(10)
C(12) .1927(6) .6181(4) .5102(2) .060(2)
C(13) .1801(6) .5555(4) .6144(2) .0590(10)
C(14) .3496(5) .5584(2) .6732(2) .0280(10)
C(15) .5299(6) .6250(3) .6285(3) .0590(10)
C(16) .5437(6) .6877(3) .5244(3) .0560(10)
C(21) .2782(4) .9117(2) .3305(2) .0210(10)
C(22) .0495(5) .9345(3) .3675(3) .060(2)
C(23) -.0388(6) 1.0472(3) .3697(3) .0550(10)
C(24) .0975(5) 1.1382(3) .3342(2) .0360(10)
C(25) .3245(7) 1.1170(3) .2964(3) .064(2)
C(26) .4157(6) 1.0049(3) .2941(3) .0450(10)

loop_
_geom_bond_atom_site_label_1
_geom_bond_atom_site_label_2
_geom_bond_distance
C(1) O(1) 1.447(3)
C(1) C(2) 1.535(4)
C(1) C(6) 1.529(3)
C(1) C(10) 1.540(3)
C(2) O(2) 1.417(3)
C(2) C(3) 1.539(3)
C(3) C(31) 1.513(4)
C(3) C(4) 1.528(4)
C(4) C(5) 1.527(4)
C(5) C(6) 1.525(3)
C(10) P 1.804(3)
P O(10) 1.498(2)
P C(11) 1.804(2)
P C(21) 1.806(3)
C(11) C(12) 1.362(4)
C(11) C(16) 1.374(5)
C(12) C(13) 1.384(4)
C(13) C(14) 1.357(5)
C(14) C(15) 1.352(4)
C(15) C(16) 1.382(4)
C(21) C(22) 1.373(4)
C(21) C(26) 1.375(4)
C(22) C(23) 1.384(5)
C(23) C(24) 1.350(5)
C(24) C(25) 1.364(5)
C(25) C(26) 1.381(5)
